data_7119765
loop_
_publ_author_name
'Yogendra, S.'
'Hennersdorf, F.'
'Bauz\'a, A'
'Frontera, A.'
'Fischer, R.'
'Weigand, J. J.'

_publ_section_title
;
 Carbodiphosphorane mediated synthesis of a triflyloxyphosphonium dication
 and its reactivity towards nucleophiles.
;
_journal_issue 20
_journal_name_full 'Chemical communications (Cambridge, England)'
_journal_page_first 2954
_journal_page_last 2957
_journal_paper_doi 10.1039/c7cc00982h
_journal_volume 53
_journal_year 2017
_chemical_formula_moiety 'C49 H40 F P3, 2(C F3 O3 S), 1.727(C6 H4 F2)'
_chemical_formula_sum 'C61.36 H46.91 F10.45 O6 P3 S2'
_chemical_formula_weight 1235.90
_chemical_name_systematic
;
 ?
;
_space_group_crystal_system monoclinic
_space_group_IT_number 14
_space_group_name_Hall '-P 2ybc'
_space_group_name_H-M_alt 'P 1 21/c 1'
_symmetry_space_group_name_Hall '-P 2ybc'
_symmetry_space_group_name_H-M 'P 1 21/c 1'
_atom_sites_solution_hydrogens geom
_atom_sites_solution_primary iterative
_audit_creation_date 2016-04-14
_audit_creation_method
;
Olex2 1.2
(compiled 2015.09.30 svn.r3233 for OlexSys, GUI svn.r5103)
;
_audit_update_record
;
2016-11-15 deposited with the CCDC.
2017-02-10 downloaded from the CCDC.
;
_cell_angle_alpha 90
_cell_angle_beta 102.320(4)
_cell_angle_gamma 90
_cell_formula_units_Z 4
_cell_length_a 15.8033(11)
_cell_length_b 19.1016(11)
_cell_length_c 19.2535(13)
_cell_measurement_reflns_used 7174
_cell_measurement_temperature 100
_cell_measurement_theta_max 26.615
_cell_measurement_theta_min 2.283
_cell_volume 5678.2(6)
_computing_cell_refinement 'SAINT v8.34A (Bruker, 2013)'
_computing_data_reduction 'SAINT v8.34A (Bruker, 2013)'
_computing_molecular_graphics 'Olex2 (Dolomanov et al., 2009)'
_computing_publication_material 'Olex2 (Dolomanov et al., 2009)'
_computing_structure_refinement 'XL (Sheldrick, 2008)'
_computing_structure_solution
;
Superflip (Palatinus & Chapuis, 2007;Palatinus & van der Lee, 2008;
Palatinus et al., 2012)
;
_diffrn_ambient_temperature 100.0
_diffrn_measured_fraction_theta_full 1.000
_diffrn_measured_fraction_theta_max 0.991
_diffrn_measurement_device_type 'Bruker APEX-II CCD'
_diffrn_measurement_method '\f and \w scans'
_diffrn_radiation_type MoK\a
_diffrn_radiation_wavelength 0.71073
_diffrn_reflns_av_R_equivalents 0.0558
_diffrn_reflns_av_unetI/netI 0.0550
_diffrn_reflns_Laue_measured_fraction_full 1.000
_diffrn_reflns_Laue_measured_fraction_max 0.991
_diffrn_reflns_limit_h_max 20
_diffrn_reflns_limit_h_min -20
_diffrn_reflns_limit_k_max 24
_diffrn_reflns_limit_k_min -24
_diffrn_reflns_limit_l_max 24
_diffrn_reflns_limit_l_min -24
_diffrn_reflns_number 50279
_diffrn_reflns_point_group_measured_fraction_full 1.000
_diffrn_reflns_point_group_measured_fraction_max 0.991
_diffrn_reflns_theta_full 25.242
_diffrn_reflns_theta_max 27.607
_diffrn_reflns_theta_min 1.319
_diffrn_standards_number 0
_exptl_absorpt_coefficient_mu 0.265
_exptl_absorpt_correction_T_max 0.7456
_exptl_absorpt_correction_T_min 0.6682
_exptl_absorpt_correction_type multi-scan
_exptl_absorpt_process_details
'SADABS-2014/4 (Bruker,2014/4) was used for absorption correction. wR2(int) was 0.0635 before and 0.0467 after correction. The Ratio of minimum to maximum transmission is 0.8962. The \l/2 correction factor is 0.00150.'
_exptl_crystal_colour 'clear colourless'
_exptl_crystal_colour_lustre clear
_exptl_crystal_colour_primary colourless
_exptl_crystal_density_diffrn 1.446
_exptl_crystal_description block
_exptl_crystal_F_000 2536.7
_exptl_crystal_size_max 0.17
_exptl_crystal_size_mid 0.13
_exptl_crystal_size_min 0.12
_refine_diff_density_max 0.964
_refine_diff_density_min -0.951
_refine_diff_density_rms 0.076
_refine_ls_extinction_method none
_refine_ls_goodness_of_fit_ref 1.032
_refine_ls_hydrogen_treatment constr
_refine_ls_matrix_type full
_refine_ls_number_parameters 840
_refine_ls_number_reflns 13072
_refine_ls_number_restraints 183
_refine_ls_restrained_S_all 1.076
_refine_ls_R_factor_all 0.1040
_refine_ls_R_factor_gt 0.0632
_refine_ls_shift/su_max 0.001
_refine_ls_shift/su_mean 0.000
_refine_ls_structure_factor_coef Fsqd
_refine_ls_weighting_details 'w=1/[\s^2^(Fo^2^)+(0.0921P)^2^+5.4960P] where P=(Fo^2^+2Fc^2^)/3'
_refine_ls_weighting_scheme calc
_refine_ls_wR_factor_gt 0.1608
_refine_ls_wR_factor_ref 0.1868
_reflns_Friedel_coverage 0.000
_reflns_number_gt 8661
_reflns_number_total 13072
_reflns_threshold_expression 'I > 2\s(I)'
_cod_data_source_file c7cc00982h2.cif
_cod_data_source_block 8OTf2
_cod_database_code 7119765
_shelxl_version_number 2013-4
_shelx_space_group_comment
;
The symmetry employed for this shelxl refinement is uniquely defined
by the following loop, which should always be used as a source of
symmetry information in preference to the above space-group names.
They are only intended as comments.
;
_olex2_refinement_description
;
1. Others
 Fixed Uiso: H41(0.053) H22(0.05) H45(0.039) H46(0.05) H37(0.051) H36(0.082)
 H47(0.054) H23(0.051) H7(0.037) H27(0.033) H19(0.05) H3(0.028) H4(0.033)
 H39(0.043) H25(0.037) H31(0.039) H24(0.045) H13(0.031) H28(0.041) H29(0.047)
 H18(0.07) H9(0.04) H49(0.037) H48(0.049) H15(0.057) H5(0.035) H21(0.038)
 H11(0.045) H6(0.041) H57(0.103) H54(0.061) H42(0.049) H33(0.057) H43(0.039)
 H12(0.04) H30(0.046) H40(0.055) H34(0.081) H16(0.081) H55(0.068) H56(0.089)
 H10(0.047) H17(0.086) H35(0.097) H60(0.104) H62(0.083) H61(0.093) H63(0.082)
 Fixed X: H41(0.3829) H22(0.4524) H45(0.0529) H46(-0.0742) H37(0.2274)
 H36(0.302) H47(-0.1314) H23(0.5383) H7(0.0814) H27(0.213) H19(0.102)
 H3(0.1035) H4(0.1356) H39(0.2683) H25(0.3971) H31(0.3114) H24(0.5097)
 H13(0.0821) H28(0.2025) H29(0.2474) H18(0.0147) H9(-0.0744) H49(0.0617) H48(-
 0.0651) H15(-0.1102) H5(0.1416) H21(0.3389) H11(-0.1228) H6(0.1121)
 H57(0.4811) H54(0.3883) H42(0.3159) H33(0.4173) H43(0.2279) H12(-0.0019)
 H30(0.3022) H40(0.3582) H34(0.4869) H16(-0.1962) H55(0.3557) H56(0.4052) H10(-
 0.1602) H17(-0.1327) H35(0.4291) H60(0.7094) H62(0.7627) H61(0.7955)
 H63(0.6743)
 Fixed Y: H41(0.0263) H22(0.3488) H45(0.3005) H46(0.2522) H37(0.2595)
 H36(0.227) H47(0.1492) H23(0.2569) H7(0.3051) H27(0.4394) H19(0.2089)
 H3(0.4859) H4(0.5459) H39(0.1805) H25(0.2454) H31(0.4792) H24(0.2039)
 H13(0.3942) H28(0.5596) H29(0.639) H18(0.1189) H9(0.4282) H49(0.1411)
 H48(0.095) H15(0.3099) H5(0.4854) H21(0.3908) H11(0.5243) H6(0.3661)
 H57(0.4933) H54(0.7233) H42(0.0668) H33(0.4019) H43(0.1654) H12(0.4707)
 H30(0.5995) H40(0.0826) H34(0.37) H16(0.2169) H55(0.6367) H56(0.5203)
 H10(0.5023) H17(0.1243) H35(0.2842) H60(0.3645) H62(0.2402) H61(0.2807)
 H63(0.3026)
 Fixed Z: H41(0.3334) H22(0.4741) H45(0.3939) H46(0.4189) H37(0.1161)
 H36(0.0271) H47(0.3622) H23(0.4498) H7(0.0399) H27(0.3371) H19(0.1275)
 H3(0.1535) H4(0.0568) H39(0.4236) H25(0.2488) H31(0.1626) H24(0.3382)
 H13(0.3285) H28(0.3557) H29(0.2789) H18(0.0705) H9(0.135) H49(0.2551)
 H48(0.2801) H15(0.1636) H5(-0.0475) H21(0.3856) H11(0.31) H6(-0.0566)
 H57(0.3781) H54(0.3988) H42(0.2204) H33(0.1894) H43(0.2082) H12(0.38)
 H30(0.1834) H40(0.4342) H34(0.0987) H16(0.1061) H55(0.4749) H56(0.4643)
 H10(0.1874) H17(0.0572) H35(0.0183) H60(0.179) H62(0.3499) H61(0.2465)
 H63(0.4036)
;
_olex2_submission_special_instructions 'No special instructions were received'

loop_
_space_group_symop_operation_xyz
'x, y, z'
'-x, y+1/2, -z+1/2'
'-x, -y, -z'
'x, -y-1/2, z-1/2'

loop_
_atom_site_label
_atom_site_type_symbol
_atom_site_fract_x
_atom_site_fract_y
_atom_site_fract_z
_atom_site_U_iso_or_equiv
_atom_site_adp_type
_atom_site_occupancy
_atom_site_site_symmetry_order
_atom_site_calc_flag
_atom_site_refinement_flags_posn
_atom_site_refinement_flags_adp
_atom_site_refinement_flags_occupancy
_atom_site_disorder_assembly
_atom_site_disorder_group
S1 S 0.71700(6) 0.13836(5) 0.50770(5) 0.0486(3) Uani 1 1 d . . . . .
P1 P 0.17024(5) 0.25643(4) 0.30870(4) 0.02338(18) Uani 1 1 d . . . . .
P2 P 0.07232(5) 0.34270(4) 0.18445(4) 0.02297(17) Uani 1 1 d . . . . .
P3 P 0.27187(5) 0.35391(4) 0.23730(4) 0.02344(17) Uani 1 1 d . . . . .
F1 F 0.20452(11) 0.29465(8) 0.38091(8) 0.0278(4) Uani 1 1 d . . . . .
S1A S 0.21643(14) 0.41367(10) 0.51993(7) 0.0383(6) Uani 0.550(4) 1 d . . P A 1
F4 F 0.57260(18) 0.09762(14) 0.42273(15) 0.0808(9) Uani 1 1 d . . . . .
F2 F 0.65923(15) 0.01382(11) 0.46076(11) 0.0487(5) Uani 1 1 d . . . . .
F7B F 0.2552(8) 0.5103(8) 0.6161(6) 0.063(3) Uani 0.450(4) 1 d . U P A 2
F6B F 0.2458(11) 0.5312(6) 0.4927(7) 0.135(6) Uani 0.450(4) 1 d . U P A 2
F3 F 0.58641(19) 0.06109(16) 0.52970(15) 0.0776(8) Uani 1 1 d . . . . .
O3 O 0.6726(2) 0.19890(16) 0.52637(17) 0.0717(10) Uani 1 1 d . . . . .
O6A O 0.2029(7) 0.3751(9) 0.5803(8) 0.051(3) Uani 0.550(4) 1 d . . P A 1
O2 O 0.7535(2) 0.14543(15) 0.44627(16) 0.0631(8) Uani 1 1 d . . . . .
O5B O 0.1395(14) 0.4073(12) 0.4624(10) 0.082(6) Uani 0.450(4) 1 d . . P A 2
O1 O 0.77071(19) 0.10259(17) 0.56723(15) 0.0667(9) Uani 1 1 d . . . . .
F9 F 0.4675(2) 0.7072(2) 0.30033(19) 0.1098(13) Uani 1 1 d . . . . .
C26 C 0.26407(19) 0.44741(15) 0.24854(14) 0.0257(6) Uani 1 1 d . . . . .
C8 C 0.01203(19) 0.40290(15) 0.22730(15) 0.0245(6) Uani 1 1 d . . . . .
C2 C 0.09251(19) 0.38876(15) 0.10764(14) 0.0236(6) Uani 1 1 d . . . . .
C41 C 0.3461(3) 0.06609(18) 0.3287(2) 0.0444(9) Uani 1 1 d . . . . .
H41 H 0.3829 0.0263 0.3334 0.053 Uiso 1 1 calc R . . . .
C22 C 0.4410(2) 0.3281(2) 0.42815(18) 0.0414(8) Uani 1 1 d . . . . .
H22 H 0.4524 0.3488 0.4741 0.050 Uiso 1 1 calc R . . . .
C45 C 0.0285(2) 0.25911(17) 0.37043(16) 0.0329(7) Uani 1 1 d . . . . .
H45 H 0.0529 0.3005 0.3939 0.039 Uiso 1 1 calc R . . . .
C1 C 0.17084(19) 0.31326(14) 0.23946(14) 0.0230(6) Uani 1 1 d . . . . .
C46 C -0.0464(2) 0.2302(2) 0.38554(19) 0.0417(8) Uani 1 1 d . . . . .
H46 H -0.0742 0.2522 0.4189 0.050 Uiso 1 1 calc R . . . .
C37 C 0.2798(3) 0.28228(18) 0.11264(16) 0.0422(9) Uani 1 1 d . . . . .
H37 H 0.2274 0.2595 0.1161 0.051 Uiso 1 1 calc R . . . .
C14 C 0.0043(2) 0.26912(16) 0.15061(16) 0.0332(8) Uani 1 1 d . . . . .
C36 C 0.3242(4) 0.2631(2) 0.05974(19) 0.0687(16) Uani 1 1 d . . . . .
H36 H 0.3020 0.2270 0.0271 0.082 Uiso 1 1 calc R . . . .
C47 C -0.0804(3) 0.1690(2) 0.35169(19) 0.0452(9) Uani 1 1 d . . . . .
H47 H -0.1314 0.1492 0.3622 0.054 Uiso 1 1 calc R . . . .
O4A O 0.3039(5) 0.4075(3) 0.5050(4) 0.064(2) Uani 0.550(4) 1 d . . P A 1
C23 C 0.4917(2) 0.2733(2) 0.41381(18) 0.0428(9) Uani 1 1 d . . . . .
H23 H 0.5383 0.2569 0.4498 0.051 Uiso 1 1 calc R . . . .
C38 C 0.2401(2) 0.18320(15) 0.31437(15) 0.0268(6) Uani 1 1 d . . . . .
C7 C 0.0933(2) 0.35382(15) 0.04384(15) 0.0304(7) Uani 1 1 d . . . . .
H7 H 0.0814 0.3051 0.0399 0.037 Uiso 1 1 calc R . . . .
C27 C 0.2311(2) 0.47169(16) 0.30574(15) 0.0279(6) Uani 1 1 d . . . . .
H27 H 0.2130 0.4394 0.3371 0.033 Uiso 1 1 calc R . . . .
C19 C 0.0410(3) 0.21130(16) 0.12289(16) 0.0415(9) Uani 1 1 d . . . . .
H19 H 0.1020 0.2089 0.1275 0.050 Uiso 1 1 calc R . . . .
C44 C 0.0672(2) 0.22663(15) 0.32044(15) 0.0272(6) Uani 1 1 d . . . . .
C3 C 0.10659(19) 0.46118(14) 0.11134(14) 0.0237(6) Uani 1 1 d . . . . .
H3 H 0.1035 0.4859 0.1535 0.028 Uiso 1 1 calc R . . . .
C50 C 0.6301(3) 0.0754(2) 0.47910(19) 0.0455(9) Uani 1 1 d . . . . .
C4 C 0.1250(2) 0.49691(15) 0.05382(15) 0.0277(6) Uani 1 1 d . . . . .
H4 H 0.1356 0.5459 0.0568 0.033 Uiso 1 1 calc R . . . .
F8 F 0.5195(3) 0.5778(3) 0.2856(3) 0.163(2) Uani 1 1 d . . . . .
C39 C 0.2786(2) 0.15780(17) 0.38223(17) 0.0361(8) Uani 1 1 d . . . . .
H39 H 0.2683 0.1805 0.4236 0.043 Uiso 1 1 calc R . . . .
C25 C 0.4081(2) 0.26639(16) 0.29454(16) 0.0310(7) Uani 1 1 d . . . . .
H25 H 0.3971 0.2454 0.2488 0.037 Uiso 1 1 calc R . . . .
C31 C 0.2899(2) 0.49537(17) 0.20218(16) 0.0324(7) Uani 1 1 d . . . . .
H31 H 0.3114 0.4792 0.1626 0.039 Uiso 1 1 calc R . . . .
C24 C 0.4751(2) 0.24205(18) 0.34746(18) 0.0379(8) Uani 1 1 d . . . . .
H24 H 0.5097 0.2039 0.3382 0.045 Uiso 1 1 calc R . . . .
C13 C 0.0331(2) 0.41624(15) 0.29974(15) 0.0258(6) Uani 1 1 d . . . . .
H13 H 0.0821 0.3942 0.3285 0.031 Uiso 1 1 calc R . . . .
C28 C 0.2250(2) 0.54302(17) 0.31674(17) 0.0339(7) Uani 1 1 d . . . . .
H28 H 0.2025 0.5596 0.3557 0.041 Uiso 1 1 calc R . . . .
C29 C 0.2516(2) 0.59013(18) 0.27101(19) 0.0396(8) Uani 1 1 d . . . . .
H29 H 0.2474 0.6390 0.2789 0.047 Uiso 1 1 calc R . . . .
C18 C -0.0109(3) 0.15781(19) 0.08888(19) 0.0580(13) Uani 1 1 d . . . . .
H18 H 0.0147 0.1189 0.0705 0.070 Uiso 1 1 calc R . . . .
C9 C -0.0603(2) 0.43620(17) 0.18480(17) 0.0335(7) Uani 1 1 d . . . . .
H9 H -0.0744 0.4282 0.1350 0.040 Uiso 1 1 calc R . . . .
C49 C 0.0336(2) 0.16416(16) 0.28761(16) 0.0311(7) Uani 1 1 d . . . . .
H49 H 0.0617 0.1411 0.2551 0.037 Uiso 1 1 calc R . . . .
C48 C -0.0409(2) 0.13662(18) 0.30310(18) 0.0409(9) Uani 1 1 d . . . . .
H48 H -0.0651 0.0950 0.2801 0.049 Uiso 1 1 calc R . . . .
C15 C -0.0841(3) 0.2716(2) 0.1447(2) 0.0477(10) Uani 1 1 d . . . . .
H15 H -0.1102 0.3099 0.1636 0.057 Uiso 1 1 calc R . . . .
C5 C 0.1280(2) 0.46102(16) -0.00831(15) 0.0295(7) Uani 1 1 d . . . . .
H5 H 0.1416 0.4854 -0.0475 0.035 Uiso 1 1 calc R . . . .
C32 C 0.3138(2) 0.33488(18) 0.15960(15) 0.0340(7) Uani 1 1 d . . . . .
C21 C 0.3735(2) 0.35291(17) 0.37583(15) 0.0316(7) Uani 1 1 d . . . . .
H21 H 0.3389 0.3908 0.3856 0.038 Uiso 1 1 calc R . . . .
C11 C -0.0885(2) 0.49348(18) 0.28883(18) 0.0373(8) Uani 1 1 d . . . . .
H11 H -0.1228 0.5243 0.3100 0.045 Uiso 1 1 calc R . . . .
C6 C 0.1112(2) 0.39008(16) -0.01351(15) 0.0338(7) Uani 1 1 d . . . . .
H6 H 0.1121 0.3661 -0.0566 0.041 Uiso 1 1 calc R . . . .
C57 C 0.4617(3) 0.5398(3) 0.3826(4) 0.0857(19) Uani 1 1 d . . . . .
H57 H 0.4811 0.4933 0.3781 0.103 Uiso 1 1 calc R . . . .
C20 C 0.3568(2) 0.32169(16) 0.30845(15) 0.0274(6) Uani 1 1 d . . . . .
C54 C 0.4064(3) 0.6764(2) 0.3946(2) 0.0511(10) Uani 1 1 d . . . . .
H54 H 0.3883 0.7233 0.3988 0.061 Uiso 1 1 calc R . . . .
C42 C 0.3066(2) 0.09053(17) 0.26155(19) 0.0407(8) Uani 1 1 d . . . . .
H42 H 0.3159 0.0668 0.2204 0.049 Uiso 1 1 calc R . . . .
C33 C 0.3929(3) 0.3672(2) 0.1558(2) 0.0474(9) Uani 1 1 d . . . . .
H33 H 0.4173 0.4019 0.1894 0.057 Uiso 1 1 calc R . . . .
C43 C 0.2543(2) 0.14873(16) 0.25426(16) 0.0323(7) Uani 1 1 d . . . . .
H43 H 0.2279 0.1654 0.2082 0.039 Uiso 1 1 calc R . . . .
C12 C -0.0169(2) 0.46159(17) 0.33042(17) 0.0333(7) Uani 1 1 d . . . . .
H12 H -0.0019 0.4707 0.3800 0.040 Uiso 1 1 calc R . . . .
C30 C 0.2839(2) 0.56674(17) 0.21438(18) 0.0381(8) Uani 1 1 d . . . . .
H30 H 0.3022 0.5995 0.1834 0.046 Uiso 1 1 calc R . . . .
C40 C 0.3316(3) 0.09964(19) 0.3883(2) 0.0455(9) Uani 1 1 d . . . . .
H40 H 0.3582 0.0826 0.4342 0.055 Uiso 1 1 calc R . . . .
C34 C 0.4343(4) 0.3477(3) 0.1024(3) 0.0678(14) Uani 1 1 d . . . . .
H34 H 0.4869 0.3700 0.0987 0.081 Uiso 1 1 calc R . . . .
C16 C -0.1352(3) 0.2161(3) 0.1101(2) 0.0677(15) Uani 1 1 d . . . . .
H16 H -0.1962 0.2169 0.1061 0.081 Uiso 1 1 calc R . . . .
C55 C 0.3877(3) 0.6255(2) 0.4398(2) 0.0565(11) Uani 1 1 d . . . . .
H55 H 0.3557 0.6367 0.4749 0.068 Uiso 1 1 calc R . . . .
C56 C 0.4171(3) 0.5558(3) 0.4331(3) 0.0745(15) Uani 1 1 d . . . . .
H56 H 0.4052 0.5203 0.4643 0.089 Uiso 1 1 calc R . . . .
C10 C -0.1106(2) 0.48057(19) 0.21575(18) 0.0392(8) Uani 1 1 d . . . . .
H10 H -0.1602 0.5023 0.1874 0.047 Uiso 1 1 calc R . . . .
C17 C -0.0974(4) 0.1606(2) 0.0817(2) 0.0714(16) Uani 1 1 d . . . . .
H17 H -0.1327 0.1243 0.0572 0.086 Uiso 1 1 calc R . . . .
C51A C 0.2180(8) 0.5036(5) 0.5523(5) 0.053(2) Uani 0.550(4) 1 d . U P A 1
C53 C 0.4504(3) 0.6593(3) 0.3444(3) 0.0646(13) Uani 1 1 d . . . . .
C35 C 0.4002(4) 0.2967(3) 0.0550(3) 0.0812(19) Uani 1 1 d . . . . .
H35 H 0.4291 0.2842 0.0183 0.097 Uiso 1 1 calc R . . . .
C60 C 0.6995(5) 0.3511(4) 0.2241(4) 0.087(2) Uani 0.727(5) 1 d D U P . .
H60 H 0.7094 0.3645 0.1790 0.104 Uiso 0.727(5) 1 calc R . P . .
C52 C 0.4787(3) 0.5915(4) 0.3378(3) 0.087(2) Uani 1 1 d . . . . .
C62 C 0.7331(4) 0.2799(3) 0.3269(4) 0.0694(17) Uani 0.727(5) 1 d D U P . .
H62 H 0.7627 0.2402 0.3499 0.083 Uiso 0.727(5) 1 calc R . P . .
F5A F 0.1376(4) 0.5198(3) 0.5595(3) 0.0809(19) Uani 0.550(4) 1 d . U P A 1
C61 C 0.7490(5) 0.3011(4) 0.2635(4) 0.0777(19) Uani 0.727(5) 1 d D U P . .
H61 H 0.7955 0.2807 0.2465 0.093 Uiso 0.727(5) 1 calc R . P . .
C59 C 0.6348(5) 0.3816(3) 0.2510(4) 0.086(2) Uani 0.727(5) 1 d D U P . .
C63 C 0.6791(5) 0.3123(3) 0.3562(4) 0.0686(17) Uani 0.727(5) 1 d D U P . .
H63 H 0.6743 0.3026 0.4036 0.082 Uiso 0.727(5) 1 calc R . P . .
C58 C 0.6283(5) 0.3622(3) 0.3152(5) 0.0810(18) Uani 0.727(5) 1 d D U P . .
F11 F 0.5856(4) 0.4282(4) 0.2216(5) 0.202(4) Uani 0.727(5) 1 d . U P . .
F10 F 0.5669(5) 0.3949(3) 0.3419(5) 0.192(3) Uani 0.727(5) 1 d . U P . .
S1B S 0.15680(17) 0.43240(10) 0.52201(9) 0.0346(8) Uani 0.450(4) 1 d . . P A 2
O4B O 0.0891(5) 0.4809(4) 0.5242(4) 0.0615(19) Uani 0.450(4) 1 d . . P A 2
F5B F 0.3208(5) 0.4440(6) 0.5432(6) 0.102(3) Uani 0.450(4) 1 d . U P A 2
O6B O 0.1696(9) 0.3783(12) 0.5757(11) 0.064(5) Uani 0.450(4) 1 d . . P A 2
C51B C 0.2523(10) 0.4804(7) 0.5431(6) 0.065(3) Uani 0.450(4) 1 d . U P A 2
O5A O 0.1606(11) 0.4106(7) 0.4516(7) 0.048(2) Uani 0.550(4) 1 d . . P A 1
F6A F 0.2869(9) 0.5088(9) 0.6038(7) 0.112(5) Uani 0.550(4) 1 d . U P A 1
F7A F 0.2454(4) 0.5494(4) 0.5109(4) 0.0468(14) Uani 0.550(4) 1 d . U P A 1

loop_
_atom_site_aniso_label
_atom_site_aniso_U_11
_atom_site_aniso_U_22
_atom_site_aniso_U_33
_atom_site_aniso_U_23
_atom_site_aniso_U_13
_atom_site_aniso_U_12
S1 0.0473(5) 0.0526(6) 0.0377(5) -0.0213(4) -0.0096(4) 0.0216(5)
P1 0.0362(4) 0.0196(4) 0.0116(3) 0.0011(3) -0.0010(3) -0.0022(3)
P2 0.0327(4) 0.0191(3) 0.0138(3) 0.0030(3) -0.0025(3) -0.0041(3)
P3 0.0319(4) 0.0246(4) 0.0120(3) 0.0013(3) 0.0006(3) -0.0016(3)
F1 0.0422(10) 0.0260(9) 0.0122(7) -0.0021(6) -0.0009(7) -0.0024(8)
S1A 0.0493(14) 0.0461(10) 0.0178(7) 0.0025(6) 0.0036(6) 0.0057(9)
F4 0.0762(18) 0.0618(16) 0.0775(19) 0.0063(14) -0.0435(15) 0.0065(14)
F2 0.0651(14) 0.0447(12) 0.0379(11) -0.0064(9) 0.0149(10) 0.0085(11)
F7B 0.101(7) 0.052(4) 0.029(3) -0.003(3) -0.001(4) -0.034(5)
F6B 0.276(14) 0.059(7) 0.060(6) 0.029(5) 0.017(7) -0.035(6)
F3 0.0726(18) 0.096(2) 0.0735(18) -0.0131(16) 0.0375(15) 0.0152(16)
O3 0.068(2) 0.068(2) 0.066(2) -0.0360(16) -0.0173(16) 0.0367(16)
O6A 0.066(7) 0.049(4) 0.037(5) 0.009(3) 0.011(5) -0.012(6)
O2 0.087(2) 0.0491(17) 0.0564(18) -0.0158(14) 0.0217(16) -0.0017(16)
O5B 0.063(10) 0.154(12) 0.024(7) -0.019(6) -0.002(6) 0.021(7)
O1 0.0593(18) 0.079(2) 0.0479(17) -0.0170(15) -0.0204(14) 0.0304(16)
F9 0.116(3) 0.138(3) 0.081(2) -0.007(2) 0.036(2) -0.050(3)
C26 0.0307(16) 0.0256(15) 0.0171(13) 0.0022(11) -0.0035(11) -0.0063(12)
C8 0.0284(15) 0.0242(14) 0.0198(13) 0.0055(11) 0.0027(11) -0.0024(12)
C2 0.0318(16) 0.0220(14) 0.0150(13) 0.0032(10) 0.0005(11) -0.0005(12)
C41 0.049(2) 0.0277(17) 0.051(2) 0.0042(15) -0.0010(18) 0.0065(16)
C22 0.046(2) 0.050(2) 0.0221(16) -0.0014(14) -0.0062(14) 0.0054(17)
C45 0.0436(19) 0.0309(16) 0.0229(15) 0.0068(12) 0.0045(13) -0.0018(14)
C1 0.0330(16) 0.0201(13) 0.0130(12) 0.0019(10) -0.0013(11) -0.0022(12)
C46 0.048(2) 0.046(2) 0.0343(18) 0.0097(15) 0.0138(16) -0.0011(17)
C37 0.073(3) 0.0350(18) 0.0165(14) 0.0034(13) 0.0042(15) 0.0181(18)
C14 0.047(2) 0.0250(15) 0.0205(14) 0.0091(12) -0.0097(13) -0.0135(14)
C36 0.132(5) 0.055(3) 0.0193(17) 0.0037(17) 0.017(2) 0.041(3)
C47 0.046(2) 0.050(2) 0.039(2) 0.0174(17) 0.0061(16) -0.0126(18)
O4A 0.096(5) 0.050(4) 0.061(4) 0.021(3) 0.050(4) 0.042(4)
C23 0.044(2) 0.052(2) 0.0266(17) 0.0097(15) -0.0059(15) 0.0060(17)
C38 0.0391(17) 0.0194(14) 0.0198(14) 0.0023(11) 0.0015(12) -0.0013(13)
C7 0.050(2) 0.0192(14) 0.0175(14) -0.0003(11) -0.0019(13) -0.0007(13)
C27 0.0310(16) 0.0258(15) 0.0232(14) 0.0014(12) -0.0023(12) -0.0034(13)
C19 0.073(3) 0.0240(16) 0.0188(15) 0.0036(12) -0.0100(15) -0.0119(16)
C44 0.0387(17) 0.0226(14) 0.0176(13) 0.0074(11) 0.0003(12) -0.0027(13)
C3 0.0321(16) 0.0205(14) 0.0170(13) -0.0002(10) 0.0017(11) -0.0008(12)
C50 0.050(2) 0.054(2) 0.0288(18) -0.0009(16) -0.0002(16) 0.0183(18)
C4 0.0393(17) 0.0194(14) 0.0232(14) 0.0033(11) 0.0040(13) -0.0031(13)
F8 0.094(3) 0.243(6) 0.176(4) -0.118(4) 0.080(3) -0.021(3)
C39 0.049(2) 0.0351(17) 0.0219(15) 0.0102(13) 0.0025(14) 0.0036(16)
C25 0.0384(18) 0.0295(16) 0.0241(15) 0.0059(12) 0.0042(13) -0.0020(14)
C31 0.0380(18) 0.0347(17) 0.0213(15) 0.0045(12) -0.0007(13) -0.0080(14)
C24 0.0404(19) 0.0358(18) 0.0362(18) 0.0089(14) 0.0053(15) 0.0087(15)
C13 0.0305(16) 0.0249(15) 0.0213(14) 0.0043(11) 0.0040(12) -0.0039(12)
C28 0.0358(18) 0.0311(17) 0.0307(17) -0.0022(13) -0.0021(14) -0.0021(14)
C29 0.046(2) 0.0256(16) 0.0398(19) 0.0002(14) -0.0080(16) -0.0046(15)
C18 0.102(4) 0.0289(18) 0.0285(19) 0.0059(14) -0.018(2) -0.024(2)
C9 0.0341(17) 0.0398(18) 0.0250(15) 0.0104(13) 0.0027(13) -0.0021(15)
C49 0.0428(19) 0.0274(15) 0.0192(14) 0.0067(12) -0.0021(13) -0.0063(14)
C48 0.054(2) 0.0334(18) 0.0300(17) 0.0103(14) -0.0040(15) -0.0134(16)
C15 0.049(2) 0.043(2) 0.041(2) 0.0191(16) -0.0127(17) -0.0170(17)
C5 0.0392(18) 0.0313(16) 0.0165(13) 0.0069(12) 0.0026(12) 0.0000(14)
C32 0.046(2) 0.0397(18) 0.0155(14) 0.0045(12) 0.0051(13) 0.0110(16)
C21 0.0351(17) 0.0378(17) 0.0190(14) 0.0023(12) -0.0006(12) 0.0000(14)
C11 0.0406(19) 0.0390(18) 0.0360(18) 0.0084(14) 0.0164(15) 0.0066(16)
C6 0.055(2) 0.0291(16) 0.0137(13) 0.0005(12) 0.0006(13) 0.0055(15)
C57 0.051(3) 0.076(4) 0.117(5) -0.038(4) -0.013(3) 0.009(3)
C20 0.0317(16) 0.0307(16) 0.0176(13) 0.0038(12) 0.0002(12) -0.0015(13)
C54 0.040(2) 0.057(2) 0.052(2) -0.021(2) 0.0004(18) -0.0032(19)
C42 0.051(2) 0.0297(17) 0.0371(19) -0.0075(14) 0.0003(16) 0.0023(16)
C33 0.052(2) 0.061(2) 0.0326(19) 0.0170(17) 0.0167(17) 0.012(2)
C43 0.0454(19) 0.0236(15) 0.0236(15) -0.0027(12) -0.0020(13) -0.0002(14)
C12 0.0399(19) 0.0317(17) 0.0285(16) 0.0019(13) 0.0081(14) -0.0015(14)
C30 0.0430(19) 0.0312(17) 0.0338(18) 0.0108(14) -0.0063(15) -0.0125(15)
C40 0.056(2) 0.039(2) 0.0353(19) 0.0152(16) -0.0022(17) 0.0088(18)
C34 0.082(3) 0.083(3) 0.051(3) 0.031(3) 0.043(2) 0.033(3)
C16 0.055(3) 0.075(3) 0.056(3) 0.029(2) -0.027(2) -0.038(2)
C55 0.051(2) 0.059(3) 0.050(2) -0.010(2) -0.0122(19) -0.008(2)
C56 0.059(3) 0.082(4) 0.070(3) -0.004(3) -0.016(3) -0.007(3)
C10 0.0392(19) 0.044(2) 0.0347(18) 0.0139(15) 0.0077(15) 0.0070(16)
C17 0.110(4) 0.040(2) 0.044(2) 0.0114(19) -0.027(3) -0.039(3)
C51A 0.091(6) 0.035(4) 0.042(4) 0.016(3) 0.032(4) 0.021(4)
C53 0.053(3) 0.085(3) 0.058(3) -0.017(3) 0.017(2) -0.019(3)
C35 0.127(5) 0.085(4) 0.048(3) 0.034(3) 0.055(3) 0.050(4)
C60 0.101(5) 0.093(5) 0.066(4) 0.019(3) 0.019(3) -0.039(3)
C52 0.039(3) 0.127(5) 0.100(4) -0.062(4) 0.027(3) -0.004(3)
C62 0.067(4) 0.057(3) 0.089(4) 0.025(3) 0.029(3) 0.014(3)
F5A 0.098(4) 0.071(4) 0.094(4) 0.011(3) 0.066(4) 0.034(3)
C61 0.097(5) 0.066(4) 0.084(4) 0.001(3) 0.052(4) -0.007(3)
C59 0.068(4) 0.049(3) 0.128(5) 0.054(3) -0.003(3) -0.020(3)
C63 0.086(4) 0.052(3) 0.077(4) -0.003(3) 0.037(3) -0.005(3)
C58 0.072(4) 0.042(3) 0.144(5) -0.007(3) 0.054(4) 0.002(3)
F11 0.076(3) 0.138(5) 0.362(9) 0.141(6) -0.021(5) -0.017(3)
F10 0.164(5) 0.072(3) 0.397(9) 0.016(5) 0.187(6) 0.028(3)
S1B 0.0547(18) 0.0295(10) 0.0185(9) 0.0011(7) 0.0054(8) 0.0126(9)
O4B 0.077(5) 0.050(4) 0.059(4) -0.004(3) 0.018(4) 0.014(4)
F5B 0.062(4) 0.123(8) 0.120(8) 0.046(6) 0.016(5) 0.012(5)
O6B 0.075(10) 0.055(6) 0.051(5) 0.031(4) -0.010(7) -0.017(8)
C51B 0.091(9) 0.056(8) 0.038(5) 0.020(5) -0.011(6) 0.001(6)
O5A 0.067(8) 0.062(4) 0.017(3) -0.011(3) 0.010(3) 0.006(4)
F6A 0.159(9) 0.083(6) 0.074(7) 0.010(5) -0.017(6) -0.048(8)
F7A 0.052(3) 0.038(3) 0.050(4) 0.015(2) 0.011(2) 0.000(2)

loop_
_atom_type_symbol
_atom_type_description
_atom_type_scat_dispersion_real
_atom_type_scat_dispersion_imag
_atom_type_scat_source
C C 0.0033 0.0016 'International Tables Vol C Tables 4.2.6.8 and 6.1.1.4'
H H 0.0000 0.0000 'International Tables Vol C Tables 4.2.6.8 and 6.1.1.4'
F F 0.0171 0.0103 'International Tables Vol C Tables 4.2.6.8 and 6.1.1.4'
O O 0.0106 0.0060 'International Tables Vol C Tables 4.2.6.8 and 6.1.1.4'
P P 0.1023 0.0942 'International Tables Vol C Tables 4.2.6.8 and 6.1.1.4'
S S 0.1246 0.1234 'International Tables Vol C Tables 4.2.6.8 and 6.1.1.4'

loop_
_geom_angle_atom_site_label_1
_geom_angle_atom_site_label_2
_geom_angle_atom_site_label_3
_geom_angle
O3 S1 O1 114.70(18)
O3 S1 C50 103.30(19)
O2 S1 O3 115.9(2)
O2 S1 O1 115.4(2)
O2 S1 C50 102.94(18)
O1 S1 C50 101.83(19)
F1 P1 C1 109.67(11)
F1 P1 C38 102.77(12)
F1 P1 C44 100.89(12)
C1 P1 C38 116.08(14)
C1 P1 C44 117.10(14)
C38 P1 C44 108.30(14)
C8 P2 C2 105.49(13)
C8 P2 C14 109.25(16)
C1 P2 C8 114.25(13)
C1 P2 C2 110.89(14)
C1 P2 C14 110.34(14)
C14 P2 C2 106.23(13)
C26 P3 C20 107.71(14)
C1 P3 C26 110.07(14)
C1 P3 C32 114.97(15)
C1 P3 C20 110.93(13)
C32 P3 C26 110.26(15)
C32 P3 C20 102.47(15)
O6A S1A O4A 115.2(5)
O6A S1A C51A 101.6(7)
O4A S1A C51A 101.3(5)
O5A S1A O6A 124.1(7)
O5A S1A O4A 103.8(6)
O5A S1A C51A 108.4(6)
C27 C26 P3 118.0(2)
C27 C26 C31 119.7(3)
C31 C26 P3 122.3(2)
C13 C8 P2 122.7(2)
C13 C8 C9 119.5(3)
C9 C8 P2 117.7(2)
C7 C2 P2 121.5(2)
C7 C2 C3 119.0(3)
C3 C2 P2 119.6(2)
C42 C41 H41 120.1
C40 C41 H41 120.1
C40 C41 C42 119.9(3)
C23 C22 H22 119.9
C23 C22 C21 120.2(3)
C21 C22 H22 119.9
C46 C45 H45 120.4
C44 C45 H45 120.4
C44 C45 C46 119.1(3)
P1 C1 P2 120.82(17)
P1 C1 P3 116.45(16)
P2 C1 P3 121.55(15)
C45 C46 H46 120.1
C47 C46 C45 119.8(4)
C47 C46 H46 120.1
C36 C37 H37 120.7
C32 C37 H37 120.7
C32 C37 C36 118.7(4)
C19 C14 P2 119.1(3)
C15 C14 P2 121.2(3)
C15 C14 C19 119.3(3)
C37 C36 H36 119.9
C35 C36 C37 120.2(4)
C35 C36 H36 119.9
C46 C47 H47 119.6
C48 C47 C46 120.7(3)
C48 C47 H47 119.6
C22 C23 H23 119.7
C22 C23 C24 120.5(3)
C24 C23 H23 119.7
C39 C38 P1 118.1(2)
C43 C38 P1 122.1(2)
C43 C38 C39 119.7(3)
C2 C7 H7 119.9
C6 C7 C2 120.2(3)
C6 C7 H7 119.9
C26 C27 H27 120.1
C28 C27 C26 119.9(3)
C28 C27 H27 120.1
C14 C19 H19 119.7
C18 C19 C14 120.6(4)
C18 C19 H19 119.7
C45 C44 P1 119.6(2)
C45 C44 C49 120.7(3)
C49 C44 P1 118.9(3)
C2 C3 H3 119.8
C4 C3 C2 120.3(3)
C4 C3 H3 119.8
F4 C50 S1 112.1(3)
F4 C50 F2 106.2(3)
F4 C50 F3 106.9(3)
F2 C50 S1 112.4(3)
F3 C50 S1 112.8(3)
F3 C50 F2 105.9(3)
C3 C4 H4 120.1
C3 C4 C5 119.8(3)
C5 C4 H4 120.1
C38 C39 H39 120.3
C40 C39 C38 119.5(3)
C40 C39 H39 120.3
C24 C25 H25 120.0
C24 C25 C20 119.9(3)
C20 C25 H25 120.0
C26 C31 H31 120.2
C30 C31 C26 119.6(3)
C30 C31 H31 120.2
C23 C24 C25 120.0(3)
C23 C24 H24 120.0
C25 C24 H24 120.0
C8 C13 H13 119.8
C8 C13 C12 120.5(3)
C12 C13 H13 119.8
C27 C28 H28 120.0
C27 C28 C29 120.0(3)
C29 C28 H28 120.0
C28 C29 H29 119.7
C30 C29 C28 120.5(3)
C30 C29 H29 119.7
C19 C18 H18 119.8
C17 C18 C19 120.4(5)
C17 C18 H18 119.8
C8 C9 H9 120.1
C10 C9 C8 119.8(3)
C10 C9 H9 120.1
C44 C49 H49 120.4
C48 C49 C44 119.1(3)
C48 C49 H49 120.4
C47 C48 C49 120.5(3)
C47 C48 H48 119.8
C49 C48 H48 119.8
C14 C15 H15 120.6
C14 C15 C16 118.8(4)
C16 C15 H15 120.6
C4 C5 H5 119.8
C6 C5 C4 120.4(3)
C6 C5 H5 119.8
C37 C32 P3 122.1(3)
C37 C32 C33 120.6(3)
C33 C32 P3 116.3(3)
C22 C21 H21 120.3
C22 C21 C20 119.5(3)
C20 C21 H21 120.3
C12 C11 H11 119.8
C12 C11 C10 120.3(3)
C10 C11 H11 119.8
C7 C6 H6 119.9
C5 C6 C7 120.2(3)
C5 C6 H6 119.9
C56 C57 H57 120.3
C56 C57 C52 119.4(5)
C52 C57 H57 120.3
C25 C20 P3 118.7(2)
C25 C20 C21 119.9(3)
C21 C20 P3 121.3(2)
C55 C54 H54 120.1
C53 C54 H54 120.1
C53 C54 C55 119.8(5)
C41 C42 H42 119.8
C43 C42 C41 120.4(3)
C43 C42 H42 119.8
C32 C33 H33 120.4
C34 C33 C32 119.2(4)
C34 C33 H33 120.4
C38 C43 H43 120.1
C42 C43 C38 119.9(3)
C42 C43 H43 120.1
C13 C12 H12 120.0
C11 C12 C13 120.0(3)
C11 C12 H12 120.0
C31 C30 H30 119.9
C29 C30 C31 120.2(3)
C29 C30 H30 119.9
C41 C40 C39 120.6(3)
C41 C40 H40 119.7
C39 C40 H40 119.7
C33 C34 H34 119.8
C35 C34 C33 120.5(5)
C35 C34 H34 119.8
C15 C16 H16 119.7
C17 C16 C15 120.6(5)
C17 C16 H16 119.7
C54 C55 H55 120.6
C54 C55 C56 118.9(5)
C56 C55 H55 120.6
C57 C56 C55 120.4(6)
C57 C56 H56 119.8
C55 C56 H56 119.8
C9 C10 C11 119.9(3)
C9 C10 H10 120.0
C11 C10 H10 120.0
C18 C17 C16 120.3(4)
C18 C17 H17 119.8
C16 C17 H17 119.8
F5A C51A S1A 107.9(8)
F6A C51A S1A 106.2(10)
F6A C51A F5A 123.8(10)
F6A C51A F7A 94.6(10)
F7A C51A S1A 113.6(6)
F7A C51A F5A 110.5(7)
F9 C53 C54 120.2(5)
F9 C53 C52 118.6(5)
C54 C53 C52 121.2(5)
C36 C35 H35 119.6
C34 C35 C36 120.8(4)
C34 C35 H35 119.6
C61 C60 H60 120.8
C61 C60 C59 118.3(7)
C59 C60 H60 120.8
F8 C52 C57 121.6(7)
F8 C52 C53 118.0(7)
C57 C52 C53 120.3(5)
C61 C62 H62 119.3
C63 C62 H62 119.3
C63 C62 C61 121.4(7)
C60 C61 C62 121.1(7)
C60 C61 H61 119.5
C62 C61 H61 119.5
C58 C59 C60 116.7(7)
F11 C59 C60 125.4(8)
F11 C59 C58 117.8(9)
C62 C63 H63 121.9
C62 C63 C58 116.3(7)
C58 C63 H63 121.9
C59 C58 C63 125.5(7)
C59 C58 F10 115.7(8)
F10 C58 C63 118.8(8)
O5B S1B O4B 105.3(11)
O5B S1B O6B 111.1(14)
O5B S1B C51B 115.9(11)
O4B S1B O6B 115.9(8)
O4B S1B C51B 105.7(6)
O6B S1B C51B 103.2(7)
F7B C51B S1B 105.6(10)
F6B C51B F7B 112.2(12)
F6B C51B S1B 106.2(10)
F5B C51B F7B 110.2(11)
F5B C51B F6B 108.8(14)
F5B C51B S1B 113.8(10)

loop_
_geom_bond_atom_site_label_1
_geom_bond_atom_site_label_2
_geom_bond_distance
S1 O3 1.438(3)
S1 O2 1.429(3)
S1 O1 1.444(3)
S1 C50 1.820(4)
P1 F1 1.5615(16)
P1 C1 1.721(3)
P1 C38 1.771(3)
P1 C44 1.784(3)
P2 C8 1.802(3)
P2 C2 1.807(3)
P2 C1 1.777(3)
P2 C14 1.805(3)
P3 C26 1.806(3)
P3 C1 1.784(3)
P3 C32 1.798(3)
P3 C20 1.809(3)
S1A O6A 1.430(16)
S1A O4A 1.475(7)
S1A C51A 1.825(9)
S1A O5A 1.420(16)
F4 C50 1.328(4)
F2 C50 1.337(4)
F7B C51B 1.509(19)
F6B C51B 1.360(16)
F3 C50 1.337(5)
O5B S1B 1.220(19)
F9 C53 1.314(6)
C26 C27 1.394(4)
C26 C31 1.399(4)
C8 C13 1.387(4)
C8 C9 1.407(4)
C2 C7 1.400(4)
C2 C3 1.400(4)
C41 H41 0.9500
C41 C42 1.391(5)
C41 C40 1.376(5)
C22 H22 0.9500
C22 C23 1.382(5)
C22 C21 1.385(4)
C45 H45 0.9500
C45 C46 1.393(5)
C45 C44 1.392(4)
C46 H46 0.9500
C46 C47 1.389(5)
C37 H37 0.9500
C37 C36 1.403(6)
C37 C32 1.381(5)
C14 C19 1.405(5)
C14 C15 1.378(5)
C36 H36 0.9500
C36 C35 1.382(8)
C47 H47 0.9500
C47 C48 1.377(6)
C23 H23 0.9500
C23 C24 1.383(5)
C38 C39 1.405(4)
C38 C43 1.391(4)
C7 H7 0.9500
C7 C6 1.383(4)
C27 H27 0.9500
C27 C28 1.385(4)
C19 H19 0.9500
C19 C18 1.384(5)
C44 C49 1.401(4)
C3 H3 0.9500
C3 C4 1.384(4)
C4 H4 0.9500
C4 C5 1.388(4)
F8 C52 1.331(6)
C39 H39 0.9500
C39 C40 1.380(5)
C25 H25 0.9500
C25 C24 1.384(4)
C25 C20 1.392(5)
C31 H31 0.9500
C31 C30 1.390(5)
C24 H24 0.9500
C13 H13 0.9500
C13 C12 1.387(4)
C28 H28 0.9500
C28 C29 1.386(5)
C29 H29 0.9500
C29 C30 1.374(5)
C18 H18 0.9500
C18 C17 1.345(7)
C9 H9 0.9500
C9 C10 1.381(5)
C49 H49 0.9500
C49 C48 1.378(5)
C48 H48 0.9500
C15 H15 0.9500
C15 C16 1.410(6)
C5 H5 0.9500
C5 C6 1.380(4)
C32 C33 1.409(5)
C21 H21 0.9500
C21 C20 1.401(4)
C11 H11 0.9500
C11 C12 1.380(5)
C11 C10 1.398(5)
C6 H6 0.9500
C57 H57 0.9500
C57 C56 1.352(8)
C57 C52 1.373(9)
C54 H54 0.9500
C54 C55 1.379(6)
C54 C53 1.346(6)
C42 H42 0.9500
C42 C43 1.375(5)
C33 H33 0.9500
C33 C34 1.382(5)
C43 H43 0.9500
C12 H12 0.9500
C30 H30 0.9500
C40 H40 0.9500
C34 H34 0.9500
C34 C35 1.364(8)
C16 H16 0.9500
C16 C17 1.386(8)
C55 H55 0.9500
C55 C56 1.425(7)
C56 H56 0.9500
C10 H10 0.9500
C17 H17 0.9500
C51A F5A 1.344(12)
C51A F6A 1.311(17)
C51A F7A 1.318(12)
C53 C52 1.386(8)
C35 H35 0.9500
C60 H60 0.9500
C60 C61 1.358(9)
C60 C59 1.371(9)
C62 H62 0.9500
C62 C61 1.360(8)
C62 C63 1.278(8)
C61 H61 0.9500
C59 C58 1.316(9)
C59 F11 1.237(8)
C63 H63 0.9500
C63 C58 1.380(8)
C58 F10 1.345(8)
S1B O4B 1.422(7)
S1B O6B 1.45(2)
S1B C51B 1.739(14)
F5B C51B 1.287(17)

loop_
_geom_torsion_atom_site_label_1
_geom_torsion_atom_site_label_2
_geom_torsion_atom_site_label_3
_geom_torsion_atom_site_label_4
_geom_torsion
P1 C38 C39 C40 178.3(3)
P1 C38 C43 C42 -177.6(3)
P1 C44 C49 C48 172.5(2)
P2 C8 C13 C12 -178.2(2)
P2 C8 C9 C10 177.3(3)
P2 C2 C7 C6 -178.2(3)
P2 C2 C3 C4 177.8(2)
P2 C14 C19 C18 -172.2(2)
P2 C14 C15 C16 172.4(3)
P3 C26 C27 C28 179.3(2)
P3 C26 C31 C30 -178.8(2)
P3 C32 C33 C34 171.6(3)
F1 P1 C1 P2 -112.05(17)
F1 P1 C1 P3 55.71(19)
F1 P1 C38 C39 26.5(3)
F1 P1 C38 C43 -156.6(3)
F1 P1 C44 C45 21.1(3)
F1 P1 C44 C49 -148.7(2)
O3 S1 C50 F4 61.9(3)
O3 S1 C50 F2 -178.5(3)
O3 S1 C50 F3 -58.9(3)
O6A S1A C51A F5A -68.9(7)
O6A S1A C51A F6A 65.7(9)
O6A S1A C51A F7A 168.3(8)
O2 S1 C50 F4 -59.1(3)
O2 S1 C50 F2 60.5(3)
O2 S1 C50 F3 -179.8(3)
O5B S1B C51B F7B 175.5(14)
O5B S1B C51B F6B 56.2(17)
O5B S1B C51B F5B -63.5(15)
O1 S1 C50 F4 -178.9(3)
O1 S1 C50 F2 -59.3(3)
O1 S1 C50 F3 60.3(3)
F9 C53 C52 F8 -2.0(7)
F9 C53 C52 C57 -179.6(5)
C26 P3 C1 P1 -115.81(17)
C26 P3 C1 P2 51.9(2)
C26 P3 C32 C37 -137.6(3)
C26 P3 C32 C33 53.8(3)
C26 P3 C20 C25 -145.0(2)
C26 P3 C20 C21 32.6(3)
C26 C27 C28 C29 -0.1(5)
C26 C31 C30 C29 -1.0(5)
C8 P2 C2 C7 -144.7(3)
C8 P2 C2 C3 34.4(3)
C8 P2 C1 P1 71.1(2)
C8 P2 C1 P3 -96.0(2)
C8 P2 C14 C19 -172.1(2)
C8 P2 C14 C15 14.7(3)
C8 C13 C12 C11 0.3(5)
C8 C9 C10 C11 1.5(5)
C2 P2 C8 C13 -132.0(2)
C2 P2 C8 C9 49.2(3)
C2 P2 C1 P1 -169.85(16)
C2 P2 C1 P3 23.0(2)
C2 P2 C14 C19 74.5(3)
C2 P2 C14 C15 -98.7(3)
C2 C7 C6 C5 -0.5(5)
C2 C3 C4 C5 1.2(5)
C41 C42 C43 C38 -0.5(5)
C22 C23 C24 C25 0.9(6)
C22 C21 C20 P3 -177.9(3)
C22 C21 C20 C25 -0.3(5)
C45 C46 C47 C48 -0.2(5)
C45 C44 C49 C48 2.8(4)
C1 P1 C38 C39 146.2(3)
C1 P1 C38 C43 -36.9(3)
C1 P1 C44 C45 -97.8(3)
C1 P1 C44 C49 92.3(3)
C1 P2 C8 C13 -10.0(3)
C1 P2 C8 C9 171.3(2)
C1 P2 C2 C7 91.1(3)
C1 P2 C2 C3 -89.8(3)
C1 P2 C14 C19 -45.7(3)
C1 P2 C14 C15 141.1(3)
C1 P3 C26 C27 51.0(3)
C1 P3 C26 C31 -129.1(3)
C1 P3 C32 C37 -12.4(3)
C1 P3 C32 C33 179.0(2)
C1 P3 C20 C25 94.4(3)
C1 P3 C20 C21 -87.9(3)
C46 C45 C44 P1 -172.1(2)
C46 C45 C44 C49 -2.5(5)
C46 C47 C48 C49 0.5(5)
C37 C36 C35 C34 1.5(7)
C37 C32 C33 C34 2.8(5)
C14 P2 C8 C13 114.1(3)
C14 P2 C8 C9 -64.6(3)
C14 P2 C2 C7 -28.8(3)
C14 P2 C2 C3 150.3(3)
C14 P2 C1 P1 -52.4(2)
C14 P2 C1 P3 140.43(18)
C14 C19 C18 C17 0.2(5)
C14 C15 C16 C17 -0.8(6)
C36 C37 C32 P3 -170.0(3)
C36 C37 C32 C33 -1.9(5)
O4A S1A C51A F5A 172.1(6)
O4A S1A C51A F6A -53.3(8)
O4A S1A C51A F7A 49.3(9)
C23 C22 C21 C20 0.4(5)
C38 P1 C1 P2 132.07(18)
C38 P1 C1 P3 -60.2(2)
C38 P1 C44 C45 128.6(2)
C38 P1 C44 C49 -41.2(3)
C38 C39 C40 C41 -0.7(6)
C7 C2 C3 C4 -3.0(4)
C27 C26 C31 C30 1.2(4)
C27 C28 C29 C30 0.3(5)
C19 C14 C15 C16 -0.8(5)
C19 C18 C17 C16 -1.7(6)
C44 P1 C1 P2 2.1(2)
C44 P1 C1 P3 169.81(15)
C44 P1 C38 C39 -79.7(3)
C44 P1 C38 C43 97.2(3)
C44 C45 C46 C47 1.1(5)
C44 C49 C48 C47 -1.8(5)
C3 C2 C7 C6 2.7(5)
C3 C4 C5 C6 1.1(5)
C4 C5 C6 C7 -1.5(5)
C39 C38 C43 C42 -0.7(5)
C31 C26 C27 C28 -0.6(4)
C24 C25 C20 P3 178.1(3)
C24 C25 C20 C21 0.5(5)
C13 C8 C9 C10 -1.4(5)
C28 C29 C30 C31 0.3(5)
C9 C8 C13 C12 0.5(4)
C15 C14 C19 C18 1.1(5)
C15 C16 C17 C18 2.0(6)
C32 P3 C26 C27 178.9(2)
C32 P3 C26 C31 -1.2(3)
C32 P3 C1 P1 118.96(18)
C32 P3 C1 P2 -73.4(2)
C32 P3 C20 C25 -28.7(3)
C32 P3 C20 C21 148.9(3)
C32 C37 C36 C35 -0.2(6)
C32 C33 C34 C35 -1.6(6)
C21 C22 C23 C24 -0.7(6)
C20 P3 C26 C27 -70.1(3)
C20 P3 C26 C31 109.8(3)
C20 P3 C1 P1 3.3(2)
C20 P3 C1 P2 170.97(17)
C20 P3 C32 C37 108.0(3)
C20 P3 C32 C33 -60.6(3)
C20 C25 C24 C23 -0.8(5)
C54 C55 C56 C57 -0.7(6)
C54 C53 C52 F8 177.9(4)
C54 C53 C52 C57 0.3(8)
C42 C41 C40 C39 -0.5(6)
C33 C34 C35 C36 -0.6(7)
C43 C38 C39 C40 1.3(5)
C12 C11 C10 C9 -0.6(5)
C40 C41 C42 C43 1.1(6)
C55 C54 C53 F9 179.0(4)
C55 C54 C53 C52 -1.0(7)
C56 C57 C52 F8 -177.4(5)
C56 C57 C52 C53 0.1(8)
C10 C11 C12 C13 -0.3(5)
C53 C54 C55 C56 1.1(6)
C60 C59 C58 C63 -2.3(12)
C60 C59 C58 F10 177.2(7)
C52 C57 C56 C55 0.1(7)
C62 C63 C58 C59 -4.3(12)
C62 C63 C58 F10 176.1(7)
C61 C60 C59 C58 3.2(11)
C61 C60 C59 F11 178.9(8)
C61 C62 C63 C58 10.1(11)
C59 C60 C61 C62 2.4(12)
C63 C62 C61 C60 -9.6(12)
F11 C59 C58 C63 -178.5(7)
F11 C59 C58 F10 1.1(11)
O4B S1B C51B F7B 59.3(9)
O4B S1B C51B F6B -60.0(12)
O4B S1B C51B F5B -179.7(8)
O6B S1B C51B F7B -62.8(13)
O6B S1B C51B F6B 177.8(13)
O6B S1B C51B F5B 58.2(13)
O5A S1A C51A F5A 63.3(8)
O5A S1A C51A F6A -162.1(9)
O5A S1A C51A F7A -59.6(10)
